data_4305660
loop_
_publ_author_name
'Jos\'e Su\'arez-Varela'
'Antonio J. Mota'
'Hakima Aouryaghal'
'Joan Cano'
'A. Rodr\'iguez-Di\'eguez'
'Dominique Luneau'
'Enrique Colacio'

_publ_contact_author 'Colacio, E..'
_publ_contact_author_email ecolacio@ugr.es
_publ_section_title
;
Anion Influence on the Structure and Magnetic Properties of a Series of
Multidimensional Pyrimidine-2-carboxylato-Bridged Copper(II) Complexes
;
_journal_name_full 'Inorganic Chemistry'
_journal_page_first 8143
_journal_page_last 8158
_journal_paper_doi 10.1021/ic800625w
_journal_volume 47
_journal_year 2008
_chemical_formula_sum 'C5 H3 Br Cu N2 O2'
_chemical_formula_weight 266.54
_chemical_name_systematic
;
 ?
;
_space_group_IT_number 26
_symmetry_cell_setting orthorhombic
_symmetry_space_group_name_Hall 'P 2c -2'
_symmetry_space_group_name_H-M 'P m c 21'
_atom_sites_solution_hydrogens geom
_atom_sites_solution_primary direct
_atom_sites_solution_secondary difmap
_audit_creation_method SHELXL-97
_cell_angle_alpha 90.00
_cell_angle_beta 90.00
_cell_angle_gamma 90.00
_cell_formula_units_Z 2
_cell_length_a 5.2929(8)
_cell_length_b 6.7384(10)
_cell_length_c 9.8478(14)
_cell_measurement_reflns_used 1355
_cell_measurement_temperature 293(2)
_cell_measurement_theta_max 28.229
_cell_measurement_theta_min 3.023
_cell_volume 351.23(9)
_computing_cell_refinement 'Bruker SMART'
_computing_data_collection 'Bruker SMART'
_computing_data_reduction 'Bruker SAINT'
_computing_molecular_graphics 'Bruker SHELXTL'
_computing_publication_material 'Bruker SHELXTL'
_computing_structure_refinement 'Bruker SHELXTL'
_computing_structure_solution 'Bruker SHELXTL'
_diffrn_ambient_temperature 293(2)
_diffrn_measured_fraction_theta_full 0.943
_diffrn_measured_fraction_theta_max 0.943
_diffrn_measurement_device_type 'CCD area detector'
_diffrn_measurement_method 'phi and omega scans'
_diffrn_radiation_monochromator graphite
_diffrn_radiation_source 'fine-focus sealed tube'
_diffrn_radiation_type MoK\a
_diffrn_radiation_wavelength 0.71073
_diffrn_reflns_av_R_equivalents 0.0143
_diffrn_reflns_av_sigmaI/netI 0.0196
_diffrn_reflns_limit_h_max 7
_diffrn_reflns_limit_h_min -7
_diffrn_reflns_limit_k_max 5
_diffrn_reflns_limit_k_min -8
_diffrn_reflns_limit_l_max 12
_diffrn_reflns_limit_l_min -11
_diffrn_reflns_number 2148
_diffrn_reflns_theta_full 28.31
_diffrn_reflns_theta_max 28.31
_diffrn_reflns_theta_min 3.02
_exptl_absorpt_coefficient_mu 8.737
_exptl_absorpt_correction_T_max 1.000000
_exptl_absorpt_correction_T_min 0.825012
_exptl_absorpt_correction_type empirical
_exptl_absorpt_process_details Empirical
_exptl_crystal_colour green
_exptl_crystal_density_diffrn 2.520
_exptl_crystal_density_meas ?
_exptl_crystal_density_method .
_exptl_crystal_description prismatic
_exptl_crystal_F_000 254
_exptl_crystal_size_max 0.34
_exptl_crystal_size_mid 0.13
_exptl_crystal_size_min 0.04
_refine_diff_density_max 0.769
_refine_diff_density_min -0.394
_refine_diff_density_rms 0.110
_refine_ls_abs_structure_details 'Flack H D (1983), Acta Cryst. A39, 876-881'
_refine_ls_abs_structure_Flack 0.00
_refine_ls_extinction_coef 0.029(4)
_refine_ls_extinction_expression Fc^*^=kFc[1+0.001xFc^2^\l^3^/sin(2\q)]^-1/4^
_refine_ls_extinction_method SHELXL
_refine_ls_goodness_of_fit_ref 1.097
_refine_ls_hydrogen_treatment mixed
_refine_ls_matrix_type full
_refine_ls_number_parameters 59
_refine_ls_number_reflns 861
_refine_ls_number_restraints 1
_refine_ls_restrained_S_all 1.096
_refine_ls_R_factor_all 0.0295
_refine_ls_R_factor_gt 0.0270
_refine_ls_shift/su_max 0.000
_refine_ls_shift/su_mean 0.000
_refine_ls_structure_factor_coef Fsqd
_refine_ls_weighting_details 'calc w=1/[\s^2^(Fo^2^)+(0.0426P)^2^+0.4202P] where P=(Fo^2^+2Fc^2^)/3'
_refine_ls_weighting_scheme calc
_refine_ls_wR_factor_gt 0.0745
_refine_ls_wR_factor_ref 0.0767
_reflns_number_gt 801
_reflns_number_total 861
_reflns_threshold_expression >2sigma(I)
_cod_data_source_file ic800625w_si_001_3.cif
_cod_data_source_block Compound_2_[Cu(mu-2carboxypyrimidine)Br]
_cod_depositor_comments
;
The following automatic conversions were performed:
'_symmetry_cell_setting' value 'Orthorhombic' changed to 'orthorhombic'
according to '/home/saulius/struct/CIF-dictionaries/cif_core.dic'
dictionary named 'cif_core.dic' version 2.4.1 from
2010-06-29.

'_exptl_absorpt_correction_type' value 'Empirical' changed to
'empirical' according to
'/home/saulius/struct/CIF-dictionaries/cif_core.dic' dictionary named
'cif_core.dic' version 2.4.1 from 2010-06-29.

Automatic conversion script
Id: cif_fix_enum 1527 2010-12-29 10:47:43Z saulius 
;
_cod_database_code 4305660

loop_
_symmetry_equiv_pos_as_xyz
'x, y, z'
'-x, -y, z+1/2'
'-x, y, z'
'x, -y, z+1/2'

loop_
_atom_site_label
_atom_site_type_symbol
_atom_site_fract_x
_atom_site_fract_y
_atom_site_fract_z
_atom_site_U_iso_or_equiv
_atom_site_adp_type
_atom_site_occupancy
_atom_site_symmetry_multiplicity
_atom_site_calc_flag
_atom_site_refinement_flags
_atom_site_disorder_assembly
_atom_site_disorder_group
Br Br 0.0000 0.19481(7) 0.78927(14) 0.0366(2) Uani 1 2 d S . .
Cu Cu 0.0000 0.0003(3) 1.03920(18) 0.0292(2) Uani 1 2 d S . .
O1 O 0.2860(11) -0.1776(8) 0.9768(6) 0.0306(12) Uani 1 1 d . . .
C1 C 0.5000 0.1005(15) 1.0783(12) 0.021(2) Uani 1 2 d S . .
C7 C 0.5000 -0.1006(14) 1.0088(10) 0.019(2) Uani 1 2 d S . .
N2 N 0.2804(11) 0.1786(9) 1.0990(5) 0.0213(12) Uani 1 1 d . . .
C3 C 0.2759(9) 0.3541(7) 1.1570(6) 0.0334(10) Uani 1 1 d . . .
H3 H 0.1218 0.4145 1.1756 0.040 Uiso 1 1 calc R . .
C4 C 0.5000 0.4503(11) 1.1909(7) 0.0315(14) Uani 1 2 d S . .
H4 H 0.5000 0.5730 1.2341 0.038 Uiso 1 2 calc SR . .

loop_
_atom_site_aniso_label
_atom_site_aniso_U_11
_atom_site_aniso_U_22
_atom_site_aniso_U_33
_atom_site_aniso_U_23
_atom_site_aniso_U_13
_atom_site_aniso_U_12
Br 0.0420(3) 0.0279(3) 0.0399(3) 0.0010(7) 0.000 0.000
Cu 0.0110(3) 0.0252(3) 0.0515(4) -0.0137(2) 0.000 0.000
O1 0.021(3) 0.026(3) 0.045(3) -0.009(3) 0.002(2) -0.004(3)
C1 0.015(5) 0.019(5) 0.029(5) 0.004(4) 0.000 0.000
C7 0.018(5) 0.020(6) 0.018(4) -0.003(3) 0.000 0.000
N2 0.015(3) 0.023(3) 0.027(3) -0.003(3) 0.004(2) -0.002(3)
C3 0.023(2) 0.028(2) 0.049(3) -0.0061(19) 0.0042(19) 0.0018(19)
C4 0.027(3) 0.028(3) 0.040(4) -0.010(3) 0.000 0.000

loop_
_atom_type_symbol
_atom_type_description
_atom_type_scat_dispersion_real
_atom_type_scat_dispersion_imag
_atom_type_scat_source
C C 0.0033 0.0016 'International Tables Vol C Tables 4.2.6.8 and 6.1.1.4'
H H 0.0000 0.0000 'International Tables Vol C Tables 4.2.6.8 and 6.1.1.4'
N N 0.0061 0.0033 'International Tables Vol C Tables 4.2.6.8 and 6.1.1.4'
O O 0.0106 0.0060 'International Tables Vol C Tables 4.2.6.8 and 6.1.1.4'
Cu Cu 0.3201 1.2651 'International Tables Vol C Tables 4.2.6.8 and 6.1.1.4'
Br Br -0.2901 2.4595 'International Tables Vol C Tables 4.2.6.8 and 6.1.1.4'

loop_
_geom_angle_atom_site_label_1
_geom_angle_atom_site_label_2
_geom_angle_atom_site_label_3
_geom_angle
_geom_angle_site_symmetry_1
_geom_angle_site_symmetry_3
_geom_angle_publ_flag
Cu Br Cu 123.87(2) . 2_554 ?
N2 Cu N2 96.0(3) . 3 ?
N2 Cu O1 179.2(3) . 3 ?
N2 Cu O1 83.69(10) 3 3 ?
N2 Cu O1 83.69(10) . . ?
N2 Cu O1 179.2(3) 3 . ?
O1 Cu O1 96.6(3) 3 . ?
N2 Cu Br 88.71(18) . . ?
N2 Cu Br 88.71(18) 3 . ?
O1 Cu Br 90.59(18) 3 . ?
O1 Cu Br 90.59(18) . . ?
N2 Cu Br 91.33(18) . 2 ?
N2 Cu Br 91.33(18) 3 2 ?
O1 Cu Br 89.36(19) 3 2 ?
O1 Cu Br 89.36(19) . 2 ?
Br Cu Br 179.93(8) . 2 ?
C7 O1 Cu 110.2(5) . . ?
N2 C1 N2 128.2(10) 3_655 . ?
N2 C1 C7 115.7(5) 3_655 . ?
N2 C1 C7 115.7(5) . . ?
O1 C7 O1 123.6(9) . 3_655 ?
O1 C7 C1 118.1(5) . . ?
O1 C7 C1 118.1(5) 3_655 . ?
C1 N2 C3 116.8(7) . . ?
C1 N2 Cu 112.2(6) . . ?
C3 N2 Cu 131.0(5) . . ?
N2 C3 C4 120.5(5) . . ?
C3 C4 C3 116.8(6) . 3_655 ?

loop_
_geom_bond_atom_site_label_1
_geom_bond_atom_site_label_2
_geom_bond_distance
_geom_bond_site_symmetry_2
_geom_bond_publ_flag
Br Cu 2.788(2) . ?
Br Cu 2.792(2) 2_554 ?
Cu N2 1.998(6) . ?
Cu N2 1.998(6) 3 ?
Cu O1 2.027(6) 3 ?
Cu O1 2.027(6) . ?
Cu Br 2.792(2) 2 ?
O1 C7 1.285(7) . ?
C1 N2 1.292(7) 3_655 ?
C1 N2 1.292(7) . ?
C1 C7 1.518(6) . ?
C7 O1 1.285(7) 3_655 ?
N2 C3 1.313(7) . ?
C3 C4 1.392(6) . ?
C4 C3 1.392(6) 3_655 ?
